data_7040779
loop_
_publ_author_name
'Sommer, Michael G.'
'Rechkemmer, Yvonne'
'Suntrup, Lisa'
'Hohloch, Stephan'
'van der Meer, Margarethe'
'van Slageren, Joris'
'Sarkar, Biprajit'

_publ_section_title
;
 Structural snapshots in the copper(ii) induced azide-nitrile
 cycloaddition: effects of peripheral ligand substituents on the formation
 of unsupported \m1,1-azido vs.\m1,4-tetrazolato bridged complexes.
;
_journal_issue 44
_journal_name_full 'Dalton transactions (Cambridge, England : 2003)'
_journal_page_first 17770
_journal_page_last 17781
_journal_paper_doi 10.1039/c6dt03073d
_journal_volume 45
_journal_year 2016
_chemical_formula_sum 'C96 H129 Cl3 Cu2 N26 O12'
_chemical_formula_weight 2072.67
_space_group_crystal_system triclinic
_space_group_IT_number 2
_space_group_name_Hall '-P 1'
_space_group_name_H-M_alt 'P -1'
_symmetry_space_group_name_Hall '-P 1'
_symmetry_space_group_name_H-M 'P -1'
_atom_sites_solution_hydrogens mixed
_audit_creation_method SHELXL-2014/7
_audit_update_record
;
2016-09-17 deposited with the CCDC.
2016-09-30 downloaded from the CCDC.
;
_cell_angle_alpha 93.974(6)
_cell_angle_beta 99.507(5)
_cell_angle_gamma 93.995(6)
_cell_formula_units_Z 2
_cell_length_a 16.768(4)
_cell_length_b 18.962(4)
_cell_length_c 19.579(5)
_cell_measurement_reflns_used 18307
_cell_measurement_temperature 140(2)
_cell_measurement_theta_max 26.438
_cell_measurement_theta_min 1.058
_cell_volume 6104(2)
_computing_cell_refinement 'Saint+, 2004'
_computing_data_collection 'Bruker Smart AXS software'
_computing_data_reduction 'Saint+, 2004'
_computing_molecular_graphics 'Diamond 3D, Version 4.0 (Brandenburg, 2014)'
_computing_publication_material shelxle
_computing_structure_refinement 'SHELXL-2014/7 (Sheldrick, 2014)'
_computing_structure_solution 'direct methods'
_diffrn_ambient_temperature 140(2)
_diffrn_measured_fraction_theta_full 0.973
_diffrn_measured_fraction_theta_max 0.960
_diffrn_measurement_device_type 'Bruker Smart AXS'
_diffrn_measurement_method 'omega scans'
_diffrn_radiation_type MoK\a
_diffrn_radiation_wavelength 0.71073
_diffrn_reflns_av_R_equivalents 0.0231
_diffrn_reflns_av_unetI/netI 0.0312
_diffrn_reflns_Laue_measured_fraction_full 0.973
_diffrn_reflns_Laue_measured_fraction_max 0.960
_diffrn_reflns_limit_h_max 20
_diffrn_reflns_limit_h_min -19
_diffrn_reflns_limit_k_max 23
_diffrn_reflns_limit_k_min -23
_diffrn_reflns_limit_l_max 24
_diffrn_reflns_limit_l_min -24
_diffrn_reflns_number 56577
_diffrn_reflns_point_group_measured_fraction_full 0.973
_diffrn_reflns_point_group_measured_fraction_max 0.960
_diffrn_reflns_theta_full 25.242
_diffrn_reflns_theta_max 26.438
_diffrn_reflns_theta_min 1.058
_exptl_absorpt_coefficient_mu 0.474
_exptl_absorpt_correction_T_max 0.745
_exptl_absorpt_correction_T_min 0.640
_exptl_absorpt_correction_type multi-scan
_exptl_absorpt_process_details 'Blessing, 1995'
_exptl_crystal_colour blue
_exptl_crystal_density_diffrn 1.128
_exptl_crystal_description block
_exptl_crystal_F_000 2184
_exptl_crystal_size_max 0.27
_exptl_crystal_size_mid 0.24
_exptl_crystal_size_min 0.21
_refine_diff_density_max 1.688
_refine_diff_density_min -1.258
_refine_diff_density_rms 0.079
_refine_ls_extinction_method none
_refine_ls_goodness_of_fit_ref 1.006
_refine_ls_hydrogen_treatment mixed
_refine_ls_matrix_type full
_refine_ls_number_parameters 1308
_refine_ls_number_reflns 24109
_refine_ls_number_restraints 35
_refine_ls_restrained_S_all 1.007
_refine_ls_R_factor_all 0.0771
_refine_ls_R_factor_gt 0.0564
_refine_ls_shift/su_max 0.001
_refine_ls_shift/su_mean 0.000
_refine_ls_structure_factor_coef Fsqd
_refine_ls_weighting_details 'w=1/[\s^2^(Fo^2^)+(0.1078P)^2^+6.8626P] where P=(Fo^2^+2Fc^2^)/3'
_refine_ls_weighting_scheme calc
_refine_ls_wR_factor_gt 0.1578
_refine_ls_wR_factor_ref 0.1812
_reflns_Friedel_coverage 0.000
_reflns_number_gt 18307
_reflns_number_total 24109
_reflns_threshold_expression 'I > 2\s(I)'
_cod_data_source_file c6dt03073d2.cif
_cod_data_source_block sar423m_sq
_cod_depositor_comments 'Adding full bibliography for 7040774--7040780.cif.'
_cod_database_code 7040779
_shelx_shelxl_version_number 2014/7
_shelx_space_group_comment
;
The symmetry employed for this shelxl refinement is uniquely defined
by the following loop, which should always be used as a source of
symmetry information in preference to the above space-group names.
They are only intended as comments.
;

loop_
_space_group_symop_operation_xyz
'x, y, z'
'-x, -y, -z'

loop_
_atom_site_label
_atom_site_type_symbol
_atom_site_fract_x
_atom_site_fract_y
_atom_site_fract_z
_atom_site_U_iso_or_equiv
_atom_site_adp_type
_atom_site_occupancy
_atom_site_site_symmetry_order
_atom_site_calc_flag
_atom_site_refinement_flags_posn
_atom_site_refinement_flags_adp
_atom_site_refinement_flags_occupancy
_atom_site_disorder_assembly
_atom_site_disorder_group
Cu1 Cu 0.37405(2) 0.16683(2) 0.86173(2) 0.02432(10) Uani 1 1 d . . . . .
C1 C 0.5353(4) 0.0680(3) 0.5765(3) 0.0893(18) Uani 1 1 d . . . . .
H1A H 0.5035 0.0240 0.5765 0.134 Uiso 1 1 calc R U . . .
H1B H 0.5919 0.0605 0.5870 0.134 Uiso 1 1 calc R U . . .
H1C H 0.5238 0.0859 0.5315 0.134 Uiso 1 1 calc R U . . .
N1 N 0.44660(14) 0.10048(13) 0.92558(12) 0.0269(5) Uani 1 1 d . . . . .
Cl1 Cl -0.17093(5) 0.35043(4) 0.51216(4) 0.03769(18) Uani 1 1 d . . . . .
Cu2 Cu 0.17253(2) 0.35645(2) 0.68196(2) 0.02564(10) Uani 1 1 d . . . . .
N2 N 0.08884(14) 0.39972(12) 0.60750(12) 0.0276(5) Uani 1 1 d . . . . .
Cl2 Cl 0.26255(6) -0.11298(6) 0.98163(5) 0.0586(3) Uani 1 1 d . . . . .
N10 N 0.33103(14) 0.18149(13) 0.94946(12) 0.0282(5) Uani 1 1 d . . . . .
Cl3 Cl 0.41715(6) 0.07277(6) 1.21545(5) 0.0573(3) Uani 1 1 d . . . . .
C10 C 0.45908(18) 0.13662(17) 0.99671(14) 0.0308(6) Uani 1 1 d . . . . .
H10A H 0.5003 0.1760 1.0014 0.037 Uiso 1 1 calc R U . . .
H10B H 0.4763 0.1038 1.0310 0.037 Uiso 1 1 calc R U . . .
O10 O -0.13505(16) 0.28718(13) 0.53135(13) 0.0522(7) Uani 1 1 d . . . . .
N11 N 0.26244(15) 0.20216(13) 0.96446(12) 0.0292(5) Uani 1 1 d . . . . .
C11 C 0.37951(17) 0.16259(16) 1.00656(14) 0.0291(6) Uani 1 1 d . . . . .
O11 O -0.18767(19) 0.38876(19) 0.57369(16) 0.0717(9) Uani 1 1 d . . . . .
O12 O -0.24475(14) 0.33349(14) 0.46353(12) 0.0476(6) Uani 1 1 d . . . . .
C12 C 0.33895(19) 0.17182(17) 1.06101(15) 0.0347(7) Uani 1 1 d . . . . .
H12 H 0.3561 0.1630 1.1070 0.042 Uiso 1 1 calc R U . . .
N12 N 0.26803(16) 0.19676(14) 1.03293(12) 0.0324(5) Uani 1 1 d . . . . .
O13 O -0.11548(15) 0.39326(15) 0.48166(15) 0.0592(8) Uani 1 1 d . . . . .
C13 C 0.1974(2) 0.20856(18) 1.06462(15) 0.0360(7) Uani 1 1 d . . . . .
N20 N 0.47427(14) 0.17994(13) 0.82316(12) 0.0285(5) Uani 1 1 d . . . . .
C20 C 0.52517(19) 0.09091(17) 0.90046(15) 0.0336(7) Uani 1 1 d . . . . .
H20A H 0.5699 0.1003 0.9391 0.040 Uiso 1 1 calc R U . . .
H20B H 0.5256 0.0423 0.8815 0.040 Uiso 1 1 calc R U . . .
C18 C 0.1365(2) 0.15371(19) 1.05513(17) 0.0405(8) Uani 1 1 d . . . . .
C17 C 0.0666(2) 0.1672(2) 1.0824(2) 0.0526(10) Uani 1 1 d . . . . .
H17 H 0.0231 0.1328 1.0758 0.063 Uiso 1 1 calc R U . . .
C16 C 0.0616(3) 0.2307(3) 1.1187(2) 0.0614(12) Uani 1 1 d . . . . .
H16 H 0.0149 0.2387 1.1368 0.074 Uiso 1 1 calc R U . . .
C15 C 0.1246(3) 0.2831(2) 1.1288(2) 0.0594(11) Uani 1 1 d . . . . .
H15 H 0.1203 0.3254 1.1545 0.071 Uiso 1 1 calc R U . . .
C14 C 0.1949(3) 0.2733(2) 1.10084(18) 0.0487(9) Uani 1 1 d . . . . .
O20 O 0.2788(2) -0.0944(3) 1.05094(18) 0.126(2) Uani 1 1 d . . . . .
N22 N 0.56507(16) 0.20035(16) 0.76335(15) 0.0405(7) Uani 1 1 d . . . . .
C22 C 0.5947(2) 0.15310(19) 0.80715(18) 0.0413(8) Uani 1 1 d . . . . .
H22 H 0.6445 0.1336 0.8102 0.050 Uiso 1 1 calc R U . . .
O22 O 0.2343(3) -0.0460(2) 0.9512(3) 0.1112(16) Uani 1 1 d . . . . .
O21 O 0.1954(2) -0.1602(2) 0.9569(2) 0.0860(11) Uani 1 1 d . . . . .
C21 C 0.53561(18) 0.14012(16) 0.84598(15) 0.0306(6) Uani 1 1 d . . . . .
N21 N 0.49156(15) 0.21696(14) 0.77259(13) 0.0340(6) Uani 1 1 d . . . . .
O23 O 0.33418(16) -0.12891(13) 0.95400(12) 0.0458(6) Uani 1 1 d . . . . .
C23 C 0.5959(2) 0.2273(2) 0.70428(19) 0.0438(8) Uani 1 1 d . . . . .
C25 C 0.5955(2) 0.2190(2) 0.5833(2) 0.0522(9) Uani 1 1 d . . . . .
H25 H 0.5789 0.1963 0.5391 0.063 Uiso 1 1 calc R U . . .
C24 C 0.5693(2) 0.1900(2) 0.64066(19) 0.0446(8) Uani 1 1 d . . . . .
N30 N 0.32747(15) 0.06262(13) 0.81200(12) 0.0285(5) Uani 1 1 d . . . . .
O30 O 0.3919(3) 0.1414(2) 1.22966(18) 0.0898(12) Uani 1 1 d . . . . .
C30 C 0.39910(19) 0.03059(16) 0.92380(15) 0.0324(6) Uani 1 1 d . . . . .
H30A H 0.4356 -0.0054 0.9372 0.039 Uiso 1 1 calc R U . . .
H30B H 0.3618 0.0335 0.9566 0.039 Uiso 1 1 calc R U . . .
C28 C 0.6457(2) 0.2907(2) 0.7154(2) 0.0500(9) Uani 1 1 d . . . . .
C27 C 0.6700(3) 0.3161(2) 0.6561(2) 0.0562(10) Uani 1 1 d . . . . .
H27 H 0.7037 0.3579 0.6604 0.067 Uiso 1 1 calc R U . . .
C26 C 0.6455(3) 0.2809(2) 0.5921(2) 0.0599(11) Uani 1 1 d . . . . .
H26 H 0.6628 0.2990 0.5536 0.072 Uiso 1 1 calc R U . . .
N32 N 0.27992(15) -0.03625(12) 0.75760(12) 0.0274(5) Uani 1 1 d . . . . .
O32 O 0.4605(2) 0.0510(3) 1.2765(2) 0.1021(14) Uani 1 1 d . . . . .
C32 C 0.32253(19) -0.05270(16) 0.81810(15) 0.0323(6) Uani 1 1 d . . . . .
H32 H 0.3296 -0.0977 0.8330 0.039 Uiso 1 1 calc R U . . .
N31 N 0.28300(15) 0.03409(12) 0.75363(12) 0.0287(5) Uani 1 1 d . . . . .
O31 O 0.3485(3) 0.0270(3) 1.1907(3) 0.1274(18) Uani 1 1 d . . . . .
C31 C 0.35288(18) 0.01049(15) 0.85257(15) 0.0298(6) Uani 1 1 d . . . . .
C34 C 0.14382(19) -0.08515(16) 0.70779(15) 0.0322(6) Uani 1 1 d . . . . .
C33 C 0.22674(19) -0.08287(15) 0.70554(14) 0.0301(6) Uani 1 1 d . . . . .
O33 O 0.4678(3) 0.0777(2) 1.16353(18) 0.0900(12) Uani 1 1 d . . . . .
C35 C 0.0926(2) -0.12966(18) 0.65657(17) 0.0390(7) Uani 1 1 d . . . . .
H35 H 0.0369 -0.1328 0.6562 0.047 Uiso 1 1 calc R U . . .
C36 C 0.1234(2) -0.16895(18) 0.60673(17) 0.0419(8) Uani 1 1 d . . . . .
H36 H 0.0881 -0.1975 0.5726 0.050 Uiso 1 1 calc R U . . .
C38 C 0.2604(2) -0.12283(16) 0.65673(15) 0.0340(7) Uani 1 1 d . . . . .
C37 C 0.2055(2) -0.16654(17) 0.60675(16) 0.0385(7) Uani 1 1 d . . . . .
H37 H 0.2250 -0.1943 0.5731 0.046 Uiso 1 1 calc R U . . .
N70 N 0.18524(15) 0.29527(13) 0.59486(12) 0.0286(5) Uani 1 1 d . . . . .
C70 C 0.06018(18) 0.34541(16) 0.54799(15) 0.0315(6) Uani 1 1 d . . . . .
H70A H 0.0150 0.3151 0.5577 0.038 Uiso 1 1 calc R U . . .
H70B H 0.0421 0.3685 0.5061 0.038 Uiso 1 1 calc R U . . .
N72 N 0.21724(15) 0.23468(13) 0.51051(12) 0.0299(5) Uani 1 1 d . . . . .
C72 C 0.14931(18) 0.26391(16) 0.48351(15) 0.0319(6) Uani 1 1 d . . . . .
H72 H 0.1225 0.2588 0.4377 0.038 Uiso 1 1 calc R U . . .
C71 C 0.12866(17) 0.30248(15) 0.53811(15) 0.0288(6) Uani 1 1 d . . . . .
N71 N 0.24006(15) 0.25384(13) 0.57855(12) 0.0313(5) Uani 1 1 d . . . . .
C74 C 0.3204(2) 0.2089(2) 0.43962(16) 0.0415(8) Uani 1 1 d . . . . .
C73 C 0.2605(2) 0.18393(17) 0.47612(15) 0.0343(7) Uani 1 1 d . . . . .
C78 C 0.2383(2) 0.11247(17) 0.48036(16) 0.0400(7) Uani 1 1 d . . . . .
C77 C 0.2804(3) 0.0649(2) 0.44594(19) 0.0549(10) Uani 1 1 d . . . . .
H77 H 0.2689 0.0165 0.4483 0.066 Uiso 1 1 calc R U . . .
C76 C 0.3389(3) 0.0876(2) 0.4082(2) 0.0610(11) Uani 1 1 d . . . . .
H76 H 0.3654 0.0545 0.3849 0.073 Uiso 1 1 calc R U . . .
C75 C 0.3577(3) 0.1581(2) 0.40496(19) 0.0550(10) Uani 1 1 d . . . . .
H75 H 0.3965 0.1725 0.3788 0.066 Uiso 1 1 calc R U . . .
N80 N 0.21268(15) 0.46163(13) 0.69933(13) 0.0311(5) Uani 1 1 d . . . . .
C80 C 0.13112(19) 0.46255(16) 0.58410(15) 0.0330(7) Uani 1 1 d . . . . .
H80A H 0.0919 0.4936 0.5635 0.040 Uiso 1 1 calc R U . . .
H80B H 0.1632 0.4479 0.5495 0.040 Uiso 1 1 calc R U . . .
N81 N 0.25917(17) 0.50253(13) 0.74970(13) 0.0347(6) Uani 1 1 d . . . . .
C81 C 0.18438(19) 0.50012(15) 0.64581(15) 0.0302(6) Uani 1 1 d . . . . .
C82 C 0.21535(19) 0.56849(16) 0.66329(15) 0.0327(6) Uani 1 1 d . . . . .
H82 H 0.2073 0.6072 0.6371 0.039 Uiso 1 1 calc R U . . .
N82 N 0.26008(17) 0.56759(12) 0.72687(13) 0.0340(6) Uani 1 1 d . . . . .
C84 C 0.3838(3) 0.6363(2) 0.7737(2) 0.0545(10) Uani 1 1 d . . . . .
C83 C 0.3023(2) 0.62721(17) 0.77018(17) 0.0429(8) Uani 1 1 d . . . . .
C85 C 0.4235(3) 0.6975(3) 0.8172(3) 0.0695(13) Uani 1 1 d . . . . .
H85 H 0.4794 0.7072 0.8231 0.083 Uiso 1 1 calc R U . . .
C86 C 0.3770(3) 0.7403(2) 0.8491(2) 0.0581(10) Uani 1 1 d . . . . .
H86 H 0.4033 0.7792 0.8774 0.070 Uiso 1 1 calc R U . . .
C88 C 0.2535(3) 0.67231(18) 0.80423(19) 0.0519(10) Uani 1 1 d . . . . .
C87 C 0.2952(3) 0.7310(2) 0.8429(2) 0.0609(11) Uani 1 1 d . . . . .
H87 H 0.2673 0.7641 0.8648 0.073 Uiso 1 1 calc R U . . .
N90 N 0.06417(15) 0.32739(14) 0.71545(13) 0.0323(5) Uani 1 1 d . . . . .
C90 C 0.01993(18) 0.42023(16) 0.64158(15) 0.0308(6) Uani 1 1 d . . . . .
H90A H -0.0270 0.4261 0.6068 0.037 Uiso 1 1 calc R U . . .
H90B H 0.0347 0.4647 0.6700 0.037 Uiso 1 1 calc R U . . .
N91 N 0.03858(15) 0.27722(14) 0.75145(13) 0.0330(6) Uani 1 1 d . . . . .
C91 C 0.00111(18) 0.36232(15) 0.68558(15) 0.0300(6) Uani 1 1 d . . . . .
C93 C -0.08947(19) 0.22730(17) 0.77335(17) 0.0363(7) Uani 1 1 d . . . . .
N92 N -0.04183(15) 0.28065(14) 0.74461(13) 0.0314(5) Uani 1 1 d . . . . .
C92 C -0.06738(19) 0.33248(16) 0.70417(15) 0.0320(6) Uani 1 1 d . . . . .
H92 H -0.1202 0.3449 0.6918 0.038 Uiso 1 1 calc R U . . .
C94 C -0.1345(2) 0.17474(18) 0.72765(19) 0.0417(8) Uani 1 1 d . . . . .
C95 C -0.1784(2) 0.1223(2) 0.7566(2) 0.0561(10) Uani 1 1 d . . . . .
H95 H -0.2093 0.0858 0.7277 0.067 Uiso 1 1 calc R U . . .
C97 C -0.1320(3) 0.1772(3) 0.8707(2) 0.0625(12) Uani 1 1 d . . . . .
H97 H -0.1318 0.1771 0.9183 0.075 Uiso 1 1 calc R U . . .
C96 C -0.1763(3) 0.1242(2) 0.8266(3) 0.0632(12) Uani 1 1 d . . . . .
H96 H -0.2057 0.0887 0.8447 0.076 Uiso 1 1 calc R U . . .
N100 N 0.31822(14) 0.24116(12) 0.81200(12) 0.0269(5) Uani 1 1 d . . . . .
C98 C -0.0863(2) 0.2320(2) 0.84528(19) 0.0479(9) Uani 1 1 d . . . . .
C106 C 0.6685(2) 0.3311(2) 0.7856(2) 0.0557(10) Uani 1 1 d . . . . .
H106 H 0.6650 0.2970 0.8206 0.067 Uiso 1 1 calc R U . . .
C105 C 0.1153(3) 0.0208(2) 1.0539(3) 0.0742(14) Uani 1 1 d . . . . .
H10C H 0.1216 -0.0229 1.0283 0.111 Uiso 1 1 calc R U . . .
H10D H 0.0593 0.0233 1.0581 0.111 Uiso 1 1 calc R U . . .
H10E H 0.1477 0.0228 1.0994 0.111 Uiso 1 1 calc R U . . .
C104 C 0.0982(3) 0.0805(3) 0.9418(2) 0.0697(12) Uani 1 1 d . . . . .
H10F H 0.1034 0.0354 0.9181 0.105 Uiso 1 1 calc R U . . .
H10G H 0.1208 0.1178 0.9184 0.105 Uiso 1 1 calc R U . . .
H10H H 0.0418 0.0864 0.9421 0.105 Uiso 1 1 calc R U . . .
C100 C 0.2640(3) 0.3316(2) 1.1092(2) 0.0649(12) Uani 1 1 d D U . . .
C103 C 0.1429(2) 0.0832(2) 1.0156(2) 0.0505(9) Uani 1 1 d . . . . .
H103 H 0.2004 0.0795 1.0133 0.061 Uiso 1 1 calc R U . . .
C111 C 0.1086(2) -0.04314(17) 0.76297(16) 0.0368(7) Uani 1 1 d . . . . .
H111 H 0.1537 -0.0164 0.7945 0.044 Uiso 1 1 calc R U . . .
C110 C 0.4256(3) 0.1361(3) 0.6125(3) 0.0694(12) Uani 1 1 d . . . . .
H11A H 0.4111 0.1671 0.6486 0.104 Uiso 1 1 calc R U . . .
H11B H 0.3923 0.0921 0.6076 0.104 Uiso 1 1 calc R U . . .
H11C H 0.4173 0.1581 0.5695 0.104 Uiso 1 1 calc R U . . .
C109 C 0.5144(2) 0.1219(2) 0.6314(2) 0.0496(9) Uani 1 1 d . . . . .
H109 H 0.5214 0.1004 0.6759 0.059 Uiso 1 1 calc R U . . .
C108 C 0.7557(3) 0.3664(4) 0.7992(3) 0.098(2) Uani 1 1 d . . . . .
H10I H 0.7688 0.3868 0.8463 0.148 Uiso 1 1 calc R U . . .
H10J H 0.7600 0.4030 0.7681 0.148 Uiso 1 1 calc R U . . .
H10K H 0.7928 0.3315 0.7916 0.148 Uiso 1 1 calc R U . . .
C107 C 0.6106(3) 0.3859(3) 0.7964(3) 0.0913(18) Uani 1 1 d . . . . .
H10L H 0.6235 0.4070 0.8433 0.137 Uiso 1 1 calc R U . . .
H10M H 0.5562 0.3640 0.7880 0.137 Uiso 1 1 calc R U . . .
H10N H 0.6151 0.4219 0.7648 0.137 Uiso 1 1 calc R U . . .
C113 C 0.0646(2) -0.0922(2) 0.80558(18) 0.0489(9) Uani 1 1 d . . . . .
H11D H 0.0405 -0.0643 0.8383 0.073 Uiso 1 1 calc R U . . .
H11E H 0.1025 -0.1211 0.8301 0.073 Uiso 1 1 calc R U . . .
H11F H 0.0229 -0.1220 0.7752 0.073 Uiso 1 1 calc R U . . .
C112 C 0.0533(3) 0.0098(2) 0.7300(2) 0.0561(10) Uani 1 1 d . . . . .
H11G H 0.0342 0.0379 0.7656 0.084 Uiso 1 1 calc R U . . .
H11H H 0.0079 -0.0152 0.6994 0.084 Uiso 1 1 calc R U . . .
H11I H 0.0829 0.0401 0.7039 0.084 Uiso 1 1 calc R U . . .
C114 C 0.3508(2) -0.12171(18) 0.65696(18) 0.0395(7) Uani 1 1 d . . . . .
H114 H 0.3787 -0.0881 0.6951 0.047 Uiso 1 1 calc R U . . .
C116 C 0.3803(3) -0.1939(3) 0.6684(3) 0.0820(16) Uani 1 1 d . . . . .
H11J H 0.4377 -0.1920 0.6684 0.123 Uiso 1 1 calc R U . . .
H11K H 0.3529 -0.2276 0.6317 0.123 Uiso 1 1 calc R U . . .
H11L H 0.3693 -0.2081 0.7122 0.123 Uiso 1 1 calc R U . . .
C115 C 0.3720(3) -0.0976(3) 0.5892(3) 0.0738(14) Uani 1 1 d . . . . .
H11M H 0.4299 -0.0928 0.5924 0.111 Uiso 1 1 calc R U . . .
H11N H 0.3507 -0.0528 0.5807 0.111 Uiso 1 1 calc R U . . .
H11O H 0.3489 -0.1321 0.5517 0.111 Uiso 1 1 calc R U . . .
C119 C 0.3202(3) 0.3084(3) 0.3619(2) 0.0745(14) Uani 1 1 d . . . . .
H11P H 0.3351 0.3581 0.3607 0.112 Uiso 1 1 calc R U . . .
H11Q H 0.2627 0.2990 0.3466 0.112 Uiso 1 1 calc R U . . .
H11R H 0.3485 0.2815 0.3316 0.112 Uiso 1 1 calc R U . . .
C118 C 0.4323(3) 0.3065(3) 0.4640(2) 0.0685(12) Uani 1 1 d . . . . .
H11S H 0.4435 0.3570 0.4661 0.103 Uiso 1 1 calc R U . . .
H11T H 0.4642 0.2839 0.4338 0.103 Uiso 1 1 calc R U . . .
H11U H 0.4458 0.2907 0.5098 0.103 Uiso 1 1 calc R U . . .
C117 C 0.3428(2) 0.2870(2) 0.4364(2) 0.0512(9) Uani 1 1 d . . . . .
H117 H 0.3114 0.3137 0.4658 0.061 Uiso 1 1 calc R U . . .
C120 C 0.1701(2) 0.08853(18) 0.51795(18) 0.0442(8) Uani 1 1 d . . . . .
H120 H 0.1611 0.1286 0.5494 0.053 Uiso 1 1 calc R U . . .
C125 C 0.4871(5) 0.6254(4) 0.6967(5) 0.153(4) Uani 1 1 d . U . . .
H12A H 0.5286 0.5954 0.6879 0.229 Uiso 1 1 calc R U . . .
H12B H 0.5114 0.6677 0.7242 0.229 Uiso 1 1 calc R U . . .
H12C H 0.4579 0.6378 0.6534 0.229 Uiso 1 1 calc R U . . .
C124 C 0.4752(5) 0.5380(4) 0.7874(5) 0.129(3) Uani 1 1 d . U . . .
H12D H 0.5072 0.5077 0.7637 0.194 Uiso 1 1 calc R U . . .
H12E H 0.4358 0.5095 0.8062 0.194 Uiso 1 1 calc R U . . .
H12F H 0.5099 0.5667 0.8244 0.194 Uiso 1 1 calc R U . . .
C123 C 0.4305(3) 0.5873(3) 0.7347(3) 0.0733(14) Uani 1 1 d . . . . .
H123 H 0.3912 0.5571 0.7004 0.088 Uiso 1 1 calc R U . . .
C122 C 0.0923(3) 0.0702(3) 0.4662(3) 0.0758(14) Uani 1 1 d . . . . .
H12G H 0.0481 0.0609 0.4908 0.114 Uiso 1 1 calc R U . . .
H12H H 0.0980 0.0289 0.4368 0.114 Uiso 1 1 calc R U . . .
H12I H 0.0815 0.1093 0.4384 0.114 Uiso 1 1 calc R U . . .
C121 C 0.1906(3) 0.0269(2) 0.5617(2) 0.0650(12) Uani 1 1 d . . . . .
H12J H 0.1459 0.0140 0.5846 0.097 Uiso 1 1 calc R U . . .
H12K H 0.2381 0.0407 0.5959 0.097 Uiso 1 1 calc R U . . .
H12L H 0.2007 -0.0130 0.5323 0.097 Uiso 1 1 calc R U . . .
C126 C 0.1624(3) 0.6604(2) 0.7964(2) 0.0579(10) Uani 1 1 d . . . . .
H126 H 0.1465 0.6123 0.7746 0.069 Uiso 1 1 calc R U . . .
C127 C 0.1345(3) 0.6650(3) 0.8665(3) 0.0817(15) Uani 1 1 d . . . . .
H12M H 0.0812 0.6414 0.8619 0.123 Uiso 1 1 calc R U . . .
H12N H 0.1333 0.7139 0.8823 0.123 Uiso 1 1 calc R U . . .
H12O H 0.1715 0.6427 0.8995 0.123 Uiso 1 1 calc R U . . .
C128 C 0.1204(4) 0.7127(3) 0.7479(3) 0.0923(17) Uani 1 1 d . . . . .
H12P H 0.0627 0.7032 0.7424 0.138 Uiso 1 1 calc R U . . .
H12Q H 0.1371 0.7069 0.7033 0.138 Uiso 1 1 calc R U . . .
H12R H 0.1355 0.7604 0.7677 0.138 Uiso 1 1 calc R U . . .
C129 C -0.0380(3) 0.2912(2) 0.89286(19) 0.0611(11) Uani 1 1 d . . . . .
H129 H -0.0314 0.3317 0.8652 0.073 Uiso 1 1 calc R U . . .
N200 N 0.35375(17) 0.30781(14) 0.82785(14) 0.0387(6) Uani 1 1 d . . . . .
C200 C 0.25393(16) 0.24491(15) 0.76350(14) 0.0258(6) Uani 1 1 d . . . . .
C134 C -0.2104(3) 0.1338(3) 0.6071(3) 0.0751(14) Uani 1 1 d . . . . .
H13A H -0.2114 0.1413 0.5590 0.113 Uiso 1 1 calc R U . . .
H13B H -0.2576 0.1514 0.6220 0.113 Uiso 1 1 calc R U . . .
H13C H -0.2101 0.0840 0.6130 0.113 Uiso 1 1 calc R U . . .
C133 C -0.0598(3) 0.1455(3) 0.6298(2) 0.0809(15) Uani 1 1 d . . . . .
H13D H -0.0598 0.1507 0.5814 0.121 Uiso 1 1 calc R U . . .
H13E H -0.0580 0.0963 0.6383 0.121 Uiso 1 1 calc R U . . .
H13F H -0.0132 0.1722 0.6570 0.121 Uiso 1 1 calc R U . . .
C132 C -0.1355(2) 0.17233(19) 0.64983(19) 0.0463(8) Uani 1 1 d . . . . .
H132 H -0.1358 0.2217 0.6378 0.056 Uiso 1 1 calc R U . . .
C131 C 0.0468(3) 0.2711(3) 0.9222(2) 0.0772(14) Uani 1 1 d . . . . .
H13G H 0.0763 0.3104 0.9513 0.116 Uiso 1 1 calc R U . . .
H13H H 0.0750 0.2593 0.8846 0.116 Uiso 1 1 calc R U . . .
H13I H 0.0424 0.2309 0.9490 0.116 Uiso 1 1 calc R U . . .
C130 C -0.0811(4) 0.3158(4) 0.9524(3) 0.0944(19) Uani 1 1 d . . . . .
H13J H -0.0529 0.3586 0.9763 0.142 Uiso 1 1 calc R U . . .
H13K H -0.0816 0.2795 0.9843 0.142 Uiso 1 1 calc R U . . .
H13L H -0.1359 0.3246 0.9340 0.142 Uiso 1 1 calc R U . . .
N300 N 0.31203(17) 0.35057(13) 0.79022(14) 0.0374(6) Uani 1 1 d . . . . .
C201 C 0.1967(2) 0.18410(17) 0.7310(2) 0.0442(8) Uani 1 1 d . . . . .
H20C H 0.1581 0.1998 0.6945 0.066 Uiso 1 1 calc R U . . .
H20D H 0.1687 0.1650 0.7655 0.066 Uiso 1 1 calc R U . . .
H20E H 0.2263 0.1481 0.7121 0.066 Uiso 1 1 calc R U . . .
N400 N 0.24871(14) 0.31230(12) 0.74908(12) 0.0263(5) Uani 1 1 d . . . . .
N500 N 0.3236(4) 0.4192(4) 0.5793(4) 0.125(2) Uani 1 1 d . U . . .
C500 C 0.3729(4) 0.3886(3) 0.6189(3) 0.0906(17) Uani 1 1 d . . . . .
C501 C 0.4275(3) 0.3524(3) 0.6605(3) 0.0793(14) Uani 1 1 d . . . . .
H50A H 0.4183 0.3582 0.7076 0.119 Uiso 1 1 calc R U . . .
H50B H 0.4817 0.3709 0.6582 0.119 Uiso 1 1 calc R U . . .
H50C H 0.4206 0.3030 0.6446 0.119 Uiso 1 1 calc R U . . .
N600 N 0.1161(2) 0.1955(3) 0.32222(19) 0.0817(14) Uani 1 1 d . . . . .
C601 C 0.1953(4) 0.1212(4) 0.2462(3) 0.106(2) Uani 1 1 d . . . . .
H60A H 0.1827 0.0718 0.2508 0.160 Uiso 1 1 calc R U . . .
H60B H 0.2525 0.1329 0.2607 0.160 Uiso 1 1 calc R U . . .
H60C H 0.1800 0.1310 0.1985 0.160 Uiso 1 1 calc R U . . .
C600 C 0.1510(3) 0.1635(3) 0.2894(2) 0.0657(12) Uani 1 1 d . . . . .
C10A C 0.2212(8) 0.4035(6) 1.0927(8) 0.101(5) Uani 0.489(13) 1 d D U P A 1
H10X H 0.2614 0.4431 1.1013 0.152 Uiso 0.489(13) 1 calc R U P A 1
H10Y H 0.1812 0.4101 1.1219 0.152 Uiso 0.489(13) 1 calc R U P A 1
H10Z H 0.1954 0.4001 1.0448 0.152 Uiso 0.489(13) 1 calc R U P A 1
C10B C 0.3035(11) 0.3350(12) 1.1815(7) 0.121(7) Uani 0.489(13) 1 d D . P A 1
H10O H 0.2671 0.3516 1.2109 0.182 Uiso 0.489(13) 1 calc R U P A 1
H10P H 0.3516 0.3671 1.1882 0.182 Uiso 0.489(13) 1 calc R U P A 1
H10Q H 0.3180 0.2887 1.1929 0.182 Uiso 0.489(13) 1 calc R U P A 1
H1 H 0.288(5) 0.333(5) 1.066(3) 0.06(3) Uiso 0.489(13) 1 d D . P A 1
C10C C 0.2628(7) 0.3733(5) 1.0472(5) 0.070(3) Uani 0.511(13) 1 d D U P A 2
H800 H 0.3080 0.4087 1.0554 0.105 Uiso 0.511(13) 1 calc R U P A 2
H108 H 0.2131 0.3960 1.0389 0.105 Uiso 0.511(13) 1 calc R U P A 2
H107 H 0.2667 0.3421 1.0073 0.105 Uiso 0.511(13) 1 calc R U P A 2
C10D C 0.2806(7) 0.3823(7) 1.1771(6) 0.071(3) Uani 0.511(13) 1 d D . P A 2
H10R H 0.3323 0.4087 1.1805 0.106 Uiso 0.511(13) 1 calc R U P A 2
H10S H 0.2810 0.3549 1.2166 0.106 Uiso 0.511(13) 1 calc R U P A 2
H10T H 0.2389 0.4145 1.1761 0.106 Uiso 0.511(13) 1 calc R U P A 2
H2 H 0.318(6) 0.306(5) 1.114(5) 0.06(3) Uiso 0.511(13) 1 d . . P A 2

loop_
_atom_site_aniso_label
_atom_site_aniso_U_11
_atom_site_aniso_U_22
_atom_site_aniso_U_33
_atom_site_aniso_U_23
_atom_site_aniso_U_13
_atom_site_aniso_U_12
Cu1 0.02714(18) 0.02749(18) 0.02128(17) 0.01015(13) 0.00686(13) 0.00833(13)
C1 0.100(4) 0.053(3) 0.130(5) 0.008(3) 0.065(4) 0.008(3)
N1 0.0293(12) 0.0307(12) 0.0223(11) 0.0066(9) 0.0049(9) 0.0081(10)
Cl1 0.0378(4) 0.0393(4) 0.0342(4) 0.0124(3) 0.0002(3) -0.0044(3)
Cu2 0.03059(18) 0.02296(18) 0.02442(17) 0.00979(13) 0.00329(13) 0.00506(13)
N2 0.0324(12) 0.0247(12) 0.0273(12) 0.0119(9) 0.0047(10) 0.0048(10)
Cl2 0.0587(6) 0.0715(6) 0.0436(5) -0.0166(4) 0.0250(4) -0.0259(5)
N10 0.0320(12) 0.0323(13) 0.0222(11) 0.0067(10) 0.0070(9) 0.0068(10)
Cl3 0.0647(6) 0.0701(6) 0.0387(5) 0.0045(4) 0.0047(4) 0.0274(5)
C10 0.0321(15) 0.0381(16) 0.0226(13) 0.0063(12) 0.0024(11) 0.0076(12)
O10 0.0625(16) 0.0377(13) 0.0518(15) 0.0209(11) -0.0075(12) -0.0037(11)
N11 0.0333(13) 0.0340(13) 0.0231(11) 0.0080(10) 0.0087(10) 0.0083(10)
C11 0.0317(14) 0.0328(15) 0.0231(13) 0.0052(11) 0.0032(11) 0.0058(12)
O11 0.0624(18) 0.092(2) 0.0563(18) -0.0162(16) 0.0036(14) 0.0122(17)
O12 0.0414(13) 0.0609(16) 0.0369(12) 0.0122(11) -0.0020(10) -0.0089(11)
C12 0.0425(17) 0.0412(17) 0.0228(14) 0.0077(12) 0.0076(12) 0.0106(14)
N12 0.0388(14) 0.0399(14) 0.0222(11) 0.0065(10) 0.0116(10) 0.0097(11)
O13 0.0430(14) 0.0620(17) 0.0725(18) 0.0465(14) -0.0019(12) -0.0089(12)
C13 0.0430(17) 0.0444(18) 0.0276(15) 0.0112(13) 0.0169(13) 0.0174(14)
N20 0.0291(12) 0.0329(13) 0.0276(12) 0.0111(10) 0.0098(10) 0.0104(10)
C20 0.0354(16) 0.0411(17) 0.0290(15) 0.0122(13) 0.0103(12) 0.0158(13)
C18 0.0478(19) 0.0460(19) 0.0347(16) 0.0146(14) 0.0191(14) 0.0134(15)
C17 0.052(2) 0.063(2) 0.054(2) 0.0241(19) 0.0285(18) 0.0139(18)
C16 0.069(3) 0.077(3) 0.057(2) 0.028(2) 0.045(2) 0.038(2)
C15 0.086(3) 0.054(2) 0.053(2) 0.0094(18) 0.041(2) 0.029(2)
C14 0.068(2) 0.049(2) 0.0368(18) 0.0075(15) 0.0244(17) 0.0154(18)
O20 0.057(2) 0.265(6) 0.0479(19) -0.042(3) 0.0108(16) 0.018(3)
N22 0.0353(14) 0.0509(17) 0.0437(15) 0.0224(13) 0.0195(12) 0.0135(12)
C22 0.0346(16) 0.052(2) 0.0441(18) 0.0185(16) 0.0155(14) 0.0175(15)
O22 0.106(3) 0.073(2) 0.177(5) 0.037(3) 0.074(3) 0.019(2)
O21 0.0591(19) 0.094(3) 0.095(3) -0.017(2) 0.0024(18) -0.0083(18)
C21 0.0301(14) 0.0351(16) 0.0287(14) 0.0082(12) 0.0066(11) 0.0092(12)
N21 0.0334(13) 0.0405(15) 0.0346(13) 0.0152(11) 0.0160(11) 0.0113(11)
O23 0.0586(15) 0.0486(14) 0.0329(12) 0.0048(10) 0.0152(11) 0.0040(12)
C23 0.0433(18) 0.052(2) 0.048(2) 0.0250(17) 0.0270(16) 0.0172(16)
C25 0.058(2) 0.061(2) 0.049(2) 0.0224(18) 0.0283(18) 0.0162(19)
C24 0.0407(18) 0.051(2) 0.053(2) 0.0234(17) 0.0243(16) 0.0191(15)
N30 0.0344(13) 0.0286(12) 0.0229(11) 0.0064(9) 0.0033(10) 0.0055(10)
O30 0.132(3) 0.087(3) 0.063(2) 0.0029(18) 0.039(2) 0.047(2)
C30 0.0438(17) 0.0278(15) 0.0270(14) 0.0093(12) 0.0053(12) 0.0067(13)
C28 0.047(2) 0.050(2) 0.063(2) 0.0208(18) 0.0276(18) 0.0150(17)
C27 0.057(2) 0.052(2) 0.072(3) 0.024(2) 0.036(2) 0.0111(18)
C26 0.066(3) 0.065(3) 0.065(3) 0.033(2) 0.042(2) 0.018(2)
N32 0.0361(13) 0.0225(11) 0.0243(11) 0.0049(9) 0.0048(10) 0.0062(10)
O32 0.079(2) 0.144(4) 0.085(3) 0.060(3) -0.006(2) 0.016(2)
C32 0.0413(16) 0.0281(15) 0.0292(15) 0.0097(12) 0.0055(12) 0.0086(12)
N31 0.0369(13) 0.0254(12) 0.0243(11) 0.0068(9) 0.0044(10) 0.0043(10)
O31 0.081(3) 0.143(4) 0.137(4) -0.053(3) -0.016(3) 0.002(3)
C31 0.0368(15) 0.0282(15) 0.0262(14) 0.0077(11) 0.0051(12) 0.0095(12)
C34 0.0408(16) 0.0309(15) 0.0267(14) 0.0091(12) 0.0080(12) 0.0026(13)
C33 0.0412(16) 0.0258(14) 0.0237(13) 0.0079(11) 0.0047(12) 0.0015(12)
O33 0.129(3) 0.091(3) 0.070(2) 0.0147(19) 0.051(2) 0.054(2)
C35 0.0412(17) 0.0395(18) 0.0360(17) 0.0066(14) 0.0066(14) -0.0019(14)
C36 0.052(2) 0.0390(18) 0.0310(16) 0.0020(13) 0.0027(14) -0.0072(15)
C38 0.0469(18) 0.0278(15) 0.0293(15) 0.0064(12) 0.0099(13) 0.0041(13)
C37 0.054(2) 0.0328(16) 0.0296(15) 0.0011(12) 0.0115(14) 0.0020(14)
N70 0.0325(13) 0.0283(12) 0.0257(12) 0.0051(10) 0.0035(10) 0.0072(10)
C70 0.0339(15) 0.0331(16) 0.0274(14) 0.0095(12) 0.0011(12) 0.0045(12)
N72 0.0353(13) 0.0296(13) 0.0251(12) 0.0057(10) 0.0048(10) 0.0025(10)
C72 0.0378(16) 0.0315(15) 0.0257(14) 0.0083(12) 0.0016(12) 0.0015(12)
C71 0.0322(14) 0.0264(14) 0.0278(14) 0.0087(11) 0.0028(11) 0.0017(11)
N71 0.0362(13) 0.0312(13) 0.0261(12) 0.0040(10) 0.0034(10) 0.0040(11)
C74 0.0465(19) 0.054(2) 0.0282(15) 0.0101(14) 0.0099(14) 0.0148(16)
C73 0.0419(17) 0.0389(17) 0.0230(14) 0.0041(12) 0.0040(12) 0.0121(14)
C78 0.057(2) 0.0353(17) 0.0262(15) 0.0031(13) 0.0006(14) 0.0074(15)
C77 0.083(3) 0.040(2) 0.041(2) -0.0011(16) 0.0030(19) 0.0199(19)
C76 0.082(3) 0.069(3) 0.038(2) 0.0000(18) 0.0160(19) 0.038(2)
C75 0.062(2) 0.073(3) 0.0369(19) 0.0112(18) 0.0172(17) 0.026(2)
N80 0.0399(14) 0.0249(12) 0.0296(12) 0.0094(10) 0.0048(10) 0.0062(10)
C80 0.0424(17) 0.0287(15) 0.0298(15) 0.0143(12) 0.0064(12) 0.0041(13)
N81 0.0528(16) 0.0217(12) 0.0296(13) 0.0056(10) 0.0046(11) 0.0043(11)
C81 0.0405(16) 0.0260(14) 0.0274(14) 0.0113(11) 0.0100(12) 0.0067(12)
C82 0.0471(17) 0.0260(14) 0.0276(14) 0.0085(11) 0.0093(13) 0.0070(13)
N82 0.0546(16) 0.0189(12) 0.0295(13) 0.0058(10) 0.0077(11) 0.0058(11)
C84 0.070(3) 0.0366(19) 0.055(2) 0.0094(17) 0.0036(19) 0.0055(18)
C83 0.068(2) 0.0277(16) 0.0302(16) 0.0048(13) 0.0019(15) -0.0013(15)
C85 0.067(3) 0.065(3) 0.072(3) 0.016(2) -0.001(2) -0.005(2)
C86 0.071(3) 0.049(2) 0.050(2) -0.0068(18) 0.003(2) 0.003(2)
C88 0.084(3) 0.0289(17) 0.0413(19) 0.0040(14) 0.0049(18) 0.0052(18)
C87 0.082(3) 0.045(2) 0.055(2) 0.0003(18) 0.013(2) 0.004(2)
N90 0.0333(13) 0.0354(14) 0.0307(13) 0.0157(11) 0.0057(10) 0.0060(11)
C90 0.0340(15) 0.0287(15) 0.0318(15) 0.0113(12) 0.0061(12) 0.0086(12)
N91 0.0332(13) 0.0368(14) 0.0320(13) 0.0162(11) 0.0073(10) 0.0063(11)
C91 0.0344(15) 0.0297(15) 0.0280(14) 0.0090(12) 0.0065(12) 0.0083(12)
C93 0.0358(16) 0.0400(17) 0.0401(17) 0.0215(14) 0.0167(13) 0.0101(13)
N92 0.0335(13) 0.0358(14) 0.0287(12) 0.0134(10) 0.0095(10) 0.0081(11)
C92 0.0348(15) 0.0345(16) 0.0304(15) 0.0128(12) 0.0085(12) 0.0105(12)
C94 0.0350(17) 0.0391(18) 0.056(2) 0.0210(16) 0.0124(15) 0.0074(14)
C95 0.043(2) 0.051(2) 0.080(3) 0.033(2) 0.0139(19) 0.0034(17)
C97 0.069(3) 0.079(3) 0.059(2) 0.046(2) 0.038(2) 0.033(2)
C96 0.054(2) 0.064(3) 0.084(3) 0.044(2) 0.031(2) 0.012(2)
N100 0.0299(12) 0.0280(12) 0.0254(11) 0.0086(9) 0.0077(9) 0.0064(10)
C98 0.052(2) 0.059(2) 0.0433(19) 0.0268(17) 0.0226(16) 0.0210(17)
C106 0.052(2) 0.058(2) 0.064(2) 0.017(2) 0.0218(19) 0.0086(18)
C105 0.101(4) 0.047(2) 0.088(3) 0.018(2) 0.050(3) 0.008(2)
C104 0.086(3) 0.062(3) 0.062(3) 0.000(2) 0.021(2) -0.008(2)
C100 0.089(3) 0.050(2) 0.058(3) -0.0072(19) 0.028(2) 0.001(2)
C103 0.057(2) 0.044(2) 0.056(2) 0.0065(17) 0.0269(18) 0.0009(17)
C111 0.0378(16) 0.0386(17) 0.0341(16) 0.0026(13) 0.0078(13) -0.0001(13)
C110 0.059(3) 0.078(3) 0.069(3) 0.003(2) 0.005(2) 0.009(2)
C109 0.052(2) 0.056(2) 0.047(2) 0.0194(17) 0.0196(17) 0.0103(17)
C108 0.054(3) 0.157(6) 0.084(4) 0.009(4) 0.011(3) 0.013(3)
C107 0.072(3) 0.097(4) 0.100(4) -0.022(3) 0.004(3) 0.030(3)
C113 0.054(2) 0.057(2) 0.0371(18) 0.0031(16) 0.0165(16) -0.0047(18)
C112 0.065(3) 0.053(2) 0.055(2) 0.0063(18) 0.0151(19) 0.0208(19)
C114 0.0435(18) 0.0376(17) 0.0396(17) 0.0004(14) 0.0145(14) 0.0040(14)
C116 0.058(3) 0.065(3) 0.131(5) 0.042(3) 0.020(3) 0.022(2)
C115 0.059(3) 0.097(4) 0.079(3) 0.040(3) 0.033(2) 0.011(2)
C119 0.077(3) 0.083(3) 0.064(3) 0.038(2) 0.005(2) -0.006(3)
C118 0.059(3) 0.085(3) 0.062(3) 0.009(2) 0.013(2) 0.000(2)
C117 0.053(2) 0.056(2) 0.049(2) 0.0187(18) 0.0176(17) 0.0030(18)
C120 0.061(2) 0.0323(17) 0.0369(17) 0.0060(14) 0.0012(15) -0.0014(15)
C125 0.167(8) 0.089(5) 0.243(10) 0.026(6) 0.148(8) 0.014(5)
C124 0.110(5) 0.095(5) 0.187(8) 0.040(5) 0.014(5) 0.039(4)
C123 0.044(2) 0.061(3) 0.116(4) 0.019(3) 0.013(2) -0.003(2)
C122 0.075(3) 0.076(3) 0.068(3) 0.026(2) -0.011(2) -0.017(2)
C121 0.088(3) 0.052(2) 0.056(2) 0.025(2) 0.009(2) 0.006(2)
C126 0.064(3) 0.054(2) 0.060(2) 0.0057(19) 0.018(2) 0.010(2)
C127 0.083(3) 0.084(4) 0.083(4) -0.004(3) 0.037(3) -0.003(3)
C128 0.088(4) 0.090(4) 0.106(4) 0.027(3) 0.018(3) 0.034(3)
C129 0.085(3) 0.072(3) 0.0323(18) 0.0155(18) 0.0159(19) 0.022(2)
N200 0.0425(15) 0.0325(14) 0.0378(14) 0.0072(11) -0.0061(12) 0.0066(12)
C200 0.0274(13) 0.0269(14) 0.0259(13) 0.0105(11) 0.0075(11) 0.0073(11)
C134 0.069(3) 0.066(3) 0.080(3) 0.008(2) -0.014(2) -0.001(2)
C133 0.077(3) 0.117(4) 0.049(2) -0.004(3) 0.007(2) 0.029(3)
C132 0.050(2) 0.0370(18) 0.049(2) 0.0116(15) -0.0003(16) 0.0021(15)
C131 0.083(3) 0.103(4) 0.046(2) 0.020(2) 0.004(2) 0.014(3)
C130 0.126(5) 0.119(5) 0.047(3) 0.001(3) 0.029(3) 0.044(4)
N300 0.0424(15) 0.0270(13) 0.0389(14) 0.0086(11) -0.0073(12) 0.0043(11)
C201 0.0390(17) 0.0294(16) 0.061(2) 0.0150(15) -0.0063(16) 0.0011(14)
N400 0.0301(12) 0.0251(12) 0.0244(11) 0.0079(9) 0.0028(9) 0.0047(9)
N500 0.122(3) 0.121(3) 0.134(3) 0.0084(18) 0.0259(18) 0.0084(18)
C500 0.096(4) 0.081(4) 0.098(4) 0.001(3) 0.036(4) -0.010(3)
C501 0.074(3) 0.101(4) 0.063(3) 0.022(3) 0.006(2) 0.008(3)
N600 0.064(2) 0.134(4) 0.042(2) -0.022(2) 0.0123(18) -0.012(2)
C601 0.102(4) 0.170(7) 0.051(3) -0.001(3) 0.009(3) 0.056(5)
C600 0.054(2) 0.105(4) 0.0321(19) 0.001(2) -0.0025(18) -0.007(2)
C10A 0.120(10) 0.059(6) 0.128(12) 0.006(6) 0.031(8) -0.001(6)
C10B 0.109(12) 0.144(16) 0.089(10) 0.004(11) -0.025(9) -0.034(12)
C10C 0.091(7) 0.050(5) 0.069(5) 0.007(4) 0.021(5) -0.016(5)
C10D 0.068(6) 0.068(7) 0.072(7) -0.010(5) 0.006(5) 0.006(5)

loop_
_atom_type_symbol
_atom_type_description
_atom_type_scat_dispersion_real
_atom_type_scat_dispersion_imag
_atom_type_scat_source
C C 0.0033 0.0016 'International Tables Vol C Tables 4.2.6.8 and 6.1.1.4'
H H 0.0000 0.0000 'International Tables Vol C Tables 4.2.6.8 and 6.1.1.4'
N N 0.0061 0.0033 'International Tables Vol C Tables 4.2.6.8 and 6.1.1.4'
O O 0.0106 0.0060 'International Tables Vol C Tables 4.2.6.8 and 6.1.1.4'
Cl Cl 0.1484 0.1585 'International Tables Vol C Tables 4.2.6.8 and 6.1.1.4'
Cu Cu 0.3201 1.2651 'International Tables Vol C Tables 4.2.6.8 and 6.1.1.4'

loop_
_geom_angle_atom_site_label_1
_geom_angle_atom_site_label_2
_geom_angle_atom_site_label_3
_geom_angle
N20 Cu1 N100 95.82(10)
N20 Cu1 N10 141.61(10)
N100 Cu1 N10 97.60(10)
N20 Cu1 N1 81.32(9)
N100 Cu1 N1 170.56(10)
N10 Cu1 N1 79.61(9)
N20 Cu1 N30 99.96(10)
N100 Cu1 N30 110.09(9)
N10 Cu1 N30 108.74(10)
N1 Cu1 N30 79.31(9)
C10 N1 C30 109.8(2)
C10 N1 C20 112.2(2)
C30 N1 C20 110.5(2)
C10 N1 Cu1 105.23(17)
C30 N1 Cu1 107.92(17)
C20 N1 Cu1 111.02(16)
O13 Cl1 O10 109.13(17)
O13 Cl1 O12 109.70(15)
O10 Cl1 O12 110.24(16)
O13 Cl1 O11 109.1(2)
O10 Cl1 O11 108.84(19)
O12 Cl1 O11 109.79(17)
N400 Cu2 N70 98.10(10)
N400 Cu2 N80 102.74(10)
N70 Cu2 N80 123.09(10)
N400 Cu2 N90 100.06(9)
N70 Cu2 N90 111.37(10)
N80 Cu2 N90 116.00(10)
N400 Cu2 N2 177.56(10)
N70 Cu2 N2 80.01(10)
N80 Cu2 N2 79.62(9)
N90 Cu2 N2 79.30(9)
C80 N2 C90 111.1(2)
C80 N2 C70 110.6(2)
C90 N2 C70 110.6(2)
C80 N2 Cu2 107.52(17)
C90 N2 Cu2 107.68(16)
C70 N2 Cu2 109.19(17)
O20 Cl2 O21 117.4(3)
O20 Cl2 O23 112.30(19)
O21 Cl2 O23 114.2(2)
O20 Cl2 O22 103.4(3)
O21 Cl2 O22 100.6(3)
O23 Cl2 O22 107.01(19)
N11 N10 C11 111.4(2)
N11 N10 Cu1 133.69(18)
C11 N10 Cu1 114.78(19)
O31 Cl3 O32 111.2(3)
O31 Cl3 O30 108.3(3)
O32 Cl3 O30 108.8(3)
O31 Cl3 O33 110.3(3)
O32 Cl3 O33 110.4(2)
O30 Cl3 O33 107.7(2)
N1 C10 C11 106.5(2)
N10 N11 N12 104.9(2)
N10 C11 C12 107.1(3)
N10 C11 C10 117.1(2)
C12 C11 C10 135.8(3)
N12 C12 C11 104.5(2)
N11 N12 C12 112.1(2)
N11 N12 C13 118.5(2)
C12 N12 C13 128.9(2)
C14 C13 C18 124.9(3)
C14 C13 N12 118.2(3)
C18 C13 N12 116.9(3)
N21 N20 C21 111.0(2)
N21 N20 Cu1 131.01(19)
C21 N20 Cu1 117.65(19)
C21 C20 N1 110.1(2)
C13 C18 C17 116.4(3)
C13 C18 C103 122.7(3)
C17 C18 C103 120.9(3)
C16 C17 C18 120.5(4)
C17 C16 C15 121.3(4)
C16 C15 C14 120.7(4)
C13 C14 C15 116.2(4)
C13 C14 C100 122.3(3)
C15 C14 C100 121.5(4)
N21 N22 C22 112.2(2)
N21 N22 C23 117.3(3)
C22 N22 C23 130.0(3)
N22 C22 C21 104.7(3)
N20 C21 C22 106.9(3)
N20 C21 C20 119.0(3)
C22 C21 C20 134.0(3)
N20 N21 N22 105.2(2)
C24 C23 C28 125.3(3)
C24 C23 N22 116.6(3)
C28 C23 N22 117.9(3)
C26 C25 C24 120.5(4)
C23 C24 C25 116.1(4)
C23 C24 C109 123.1(3)
C25 C24 C109 120.8(4)
N31 N30 C31 109.5(2)
N31 N30 Cu1 139.37(18)
C31 N30 Cu1 111.13(18)
C31 C30 N1 110.0(2)
C27 C28 C23 115.5(4)
C27 C28 C106 121.9(4)
C23 C28 C106 122.6(3)
C26 C27 C28 121.4(4)
C27 C26 C25 121.3(3)
N31 N32 C32 111.1(2)
N31 N32 C33 120.2(2)
C32 N32 C33 128.1(2)
N32 C32 C31 105.2(2)
N30 N31 N32 106.4(2)
C32 C31 N30 107.9(2)
C32 C31 C30 133.0(3)
N30 C31 C30 118.9(3)
C33 C34 C35 116.8(3)
C33 C34 C111 123.2(3)
C35 C34 C111 120.0(3)
C38 C33 C34 124.1(3)
C38 C33 N32 118.8(3)
C34 C33 N32 117.1(3)
C36 C35 C34 120.9(3)
C37 C36 C35 120.9(3)
C33 C38 C37 116.2(3)
C33 C38 C114 123.2(3)
C37 C38 C114 120.6(3)
C36 C37 C38 121.1(3)
N71 N70 C71 110.5(2)
N71 N70 Cu2 134.70(18)
C71 N70 Cu2 114.55(19)
C71 C70 N2 108.2(2)
N71 N72 C72 112.1(2)
N71 N72 C73 120.2(2)
C72 N72 C73 127.5(2)
N72 C72 C71 104.6(2)
N70 C71 C72 107.6(3)
N70 C71 C70 117.5(3)
C72 C71 C70 134.8(3)
N70 N71 N72 105.2(2)
C75 C74 C73 116.5(3)
C75 C74 C117 121.0(3)
C73 C74 C117 122.5(3)
C78 C73 C74 124.2(3)
C78 C73 N72 117.1(3)
C74 C73 N72 118.8(3)
C77 C78 C73 115.7(3)
C77 C78 C120 122.4(3)
C73 C78 C120 121.8(3)
C76 C77 C78 121.7(4)
C75 C76 C77 120.2(4)
C76 C75 C74 121.6(4)
N81 N80 C81 110.7(2)
N81 N80 Cu2 136.41(18)
C81 N80 Cu2 112.9(2)
N2 C80 C81 107.7(2)
N80 N81 N82 104.9(2)
N80 C81 C82 107.3(3)
N80 C81 C80 118.2(3)
C82 C81 C80 134.5(3)
N82 C82 C81 104.7(2)
N81 N82 C82 112.3(2)
N81 N82 C83 120.6(2)
C82 N82 C83 127.0(2)
C83 C84 C85 115.3(4)
C83 C84 C123 123.2(4)
C85 C84 C123 121.6(4)
C84 C83 C88 126.4(3)
C84 C83 N82 117.2(3)
C88 C83 N82 116.4(3)
C86 C85 C84 118.2(4)
C87 C86 C85 125.3(4)
C87 C88 C83 115.1(4)
C87 C88 C126 121.1(4)
C83 C88 C126 123.7(3)
C86 C87 C88 119.7(4)
N91 N90 C91 110.6(2)
N91 N90 Cu2 135.7(2)
C91 N90 Cu2 112.93(18)
N2 C90 C91 107.3(2)
N90 N91 N92 105.5(2)
N90 C91 C92 107.4(2)
N90 C91 C90 117.3(3)
C92 C91 C90 135.4(3)
C94 C93 C98 124.5(3)
C94 C93 N92 117.6(3)
C98 C93 N92 117.8(3)
N91 N92 C92 111.7(2)
N91 N92 C93 119.0(2)
C92 N92 C93 129.0(3)
N92 C92 C91 104.8(3)
C93 C94 C95 116.9(3)
C93 C94 C132 122.1(3)
C95 C94 C132 121.0(4)
C96 C95 C94 120.6(4)
C96 C97 C98 121.1(4)
C95 C96 C97 121.4(4)
C200 N100 N200 107.1(2)
C200 N100 Cu1 137.5(2)
N200 N100 Cu1 115.43(18)
C93 C98 C97 115.4(4)
C93 C98 C129 122.7(3)
C97 C98 C129 121.9(4)
C107 C106 C28 111.8(4)
C107 C106 C108 109.4(5)
C28 C106 C108 113.3(4)
C10B C100 C14 106.2(7)
C10C C100 C14 113.5(5)
C10C C100 C10D 110.3(7)
C14 C100 C10D 118.4(6)
C10B C100 C10A 110.9(11)
C14 C100 C10A 105.5(6)
C104 C103 C18 111.3(3)
C104 C103 C105 112.2(4)
C18 C103 C105 111.6(3)
C112 C111 C34 110.4(3)
C112 C111 C113 111.5(3)
C34 C111 C113 111.2(3)
C24 C109 C110 111.4(3)
C24 C109 C1 112.7(3)
C110 C109 C1 109.2(4)
C116 C114 C38 110.8(3)
C116 C114 C115 109.5(4)
C38 C114 C115 111.1(3)
C74 C117 C118 111.4(3)
C74 C117 C119 110.6(4)
C118 C117 C119 110.7(3)
C122 C120 C78 110.0(3)
C122 C120 C121 111.0(3)
C78 C120 C121 112.7(3)
C125 C123 C84 113.0(4)
C125 C123 C124 112.1(6)
C84 C123 C124 108.4(5)
C88 C126 C127 111.6(4)
C88 C126 C128 110.8(4)
C127 C126 C128 111.3(4)
C98 C129 C131 111.8(4)
C98 C129 C130 112.6(4)
C131 C129 C130 109.9(4)
N300 N200 N100 108.7(2)
N100 C200 N400 108.9(2)
N100 C200 C201 125.4(2)
N400 C200 C201 125.7(2)
C133 C132 C134 111.6(4)
C133 C132 C94 112.4(3)
C134 C132 C94 113.9(3)
N200 N300 N400 108.6(2)
C200 N400 N300 106.8(2)
C200 N400 Cu2 131.6(2)
N300 N400 Cu2 121.63(18)
N500 C500 C501 177.5(7)
N600 C600 C601 179.1(6)

loop_
_geom_bond_atom_site_label_1
_geom_bond_atom_site_label_2
_geom_bond_distance
Cu1 N20 1.960(2)
Cu1 N100 1.971(2)
Cu1 N10 1.980(2)
Cu1 N1 2.134(2)
Cu1 N30 2.175(2)
C1 C109 1.531(7)
N1 C10 1.485(4)
N1 C30 1.493(4)
N1 C20 1.498(4)
Cl1 O13 1.423(2)
Cl1 O10 1.425(3)
Cl1 O12 1.433(2)
Cl1 O11 1.441(3)
Cu2 N400 1.951(2)
Cu2 N70 2.044(2)
Cu2 N80 2.047(2)
Cu2 N90 2.083(3)
Cu2 N2 2.102(2)
N2 C80 1.482(3)
N2 C90 1.488(4)
N2 C70 1.493(4)
Cl2 O20 1.356(3)
Cl2 O21 1.386(3)
Cl2 O23 1.438(3)
Cl2 O22 1.512(4)
N10 N11 1.312(3)
N10 C11 1.355(4)
Cl3 O31 1.390(4)
Cl3 O32 1.398(3)
Cl3 O30 1.420(4)
Cl3 O33 1.433(3)
C10 C11 1.491(4)
N11 N12 1.340(3)
C11 C12 1.364(4)
C12 N12 1.356(4)
N12 C13 1.448(4)
C13 C14 1.382(5)
C13 C18 1.386(5)
N20 N21 1.312(3)
N20 C21 1.353(4)
C20 C21 1.489(4)
C18 C17 1.399(5)
C18 C103 1.516(5)
C17 C16 1.370(6)
C16 C15 1.377(7)
C15 C14 1.398(5)
C14 C100 1.524(6)
N22 N21 1.331(4)
N22 C22 1.347(4)
N22 C23 1.452(4)
C22 C21 1.365(4)
C23 C24 1.379(5)
C23 C28 1.398(5)
C25 C26 1.377(6)
C25 C24 1.404(5)
C24 C109 1.515(5)
N30 N31 1.316(3)
N30 C31 1.359(4)
C30 C31 1.490(4)
C28 C27 1.396(5)
C28 C106 1.504(6)
C27 C26 1.365(6)
N32 N31 1.339(3)
N32 C32 1.347(4)
N32 C33 1.442(4)
C32 C31 1.356(4)
C34 C33 1.396(4)
C34 C35 1.398(4)
C34 C111 1.519(5)
C33 C38 1.394(4)
C35 C36 1.376(5)
C36 C37 1.374(5)
C38 C37 1.406(4)
C38 C114 1.512(5)
N70 N71 1.314(4)
N70 C71 1.358(4)
C70 C71 1.483(4)
N72 N71 1.341(3)
N72 C72 1.347(4)
N72 C73 1.440(4)
C72 C71 1.359(4)
C74 C75 1.382(5)
C74 C73 1.401(5)
C74 C117 1.511(5)
C73 C78 1.392(5)
C78 C77 1.387(5)
C78 C120 1.520(5)
C77 C76 1.386(6)
C76 C75 1.360(6)
N80 N81 1.318(4)
N80 C81 1.359(4)
C80 C81 1.483(4)
N81 N82 1.341(3)
C81 C82 1.362(4)
C82 N82 1.345(4)
N82 C83 1.433(4)
C84 C83 1.355(6)
C84 C85 1.442(6)
C84 C123 1.503(7)
C83 C88 1.429(6)
C85 C86 1.355(7)
C86 C87 1.354(6)
C88 C87 1.379(6)
C88 C126 1.508(6)
N90 N91 1.312(3)
N90 C91 1.359(4)
C90 C91 1.490(4)
N91 N92 1.339(4)
C91 C92 1.359(4)
C93 C94 1.383(5)
C93 C98 1.397(5)
C93 N92 1.447(4)
N92 C92 1.353(4)
C94 C95 1.402(5)
C94 C132 1.519(5)
C95 C96 1.363(6)
C97 C96 1.369(7)
C97 C98 1.416(5)
N100 C200 1.323(4)
N100 N200 1.352(4)
C98 C129 1.504(6)
C106 C107 1.498(6)
C106 C108 1.539(7)
C105 C103 1.530(5)
C104 C103 1.509(6)
C100 C10B 1.454(12)
C100 C10C 1.494(10)
C100 C10D 1.559(10)
C100 C10A 1.612(11)
C111 C112 1.519(5)
C111 C113 1.524(4)
C110 C109 1.521(6)
C114 C116 1.507(5)
C114 C115 1.522(5)
C119 C117 1.535(5)
C118 C117 1.520(6)
C120 C122 1.517(6)
C120 C121 1.523(5)
C125 C123 1.478(8)
C124 C123 1.574(8)
C126 C127 1.520(6)
C126 C128 1.546(7)
C129 C131 1.527(7)
C129 C130 1.533(6)
N200 N300 1.297(3)
C200 N400 1.333(3)
C200 C201 1.482(4)
C134 C132 1.500(6)
C133 C132 1.500(6)
N300 N400 1.353(3)
N500 C500 1.241(9)
C500 C501 1.373(8)
N600 C600 1.115(6)
C601 C600 1.452(8)
